data_4068446
loop_
_publ_author_name
'Kantchev, Eric Assen B.'
'Ying, Jackie Y.'

_publ_section_title
;
 Practical One-Pot, Three-Component Synthesis of N-Heterocyclic Carbene
 (NHC) Ligated Palladacycles Derived fromN,N-Dimethylbenzylamine
;
_journal_issue 1
_journal_name_full Organometallics
_journal_page_first 289
_journal_paper_doi 10.1021/om8008475
_journal_volume 28
_journal_year 2009
_chemical_formula_sum 'C26 H28 Cl N3 Pd'
_chemical_formula_weight 524.36
_chemical_name_systematic
; 
 ? 
;
_space_group_IT_number 14
_symmetry_cell_setting monoclinic
_symmetry_space_group_name_Hall '-P 2ybc'
_symmetry_space_group_name_H-M 'P 1 21/c 1'
_atom_sites_solution_hydrogens geom
_atom_sites_solution_primary direct
_atom_sites_solution_secondary difmap
_audit_creation_method SHELXL-97
_cell_angle_alpha 90.00
_cell_angle_beta 114.944(2)
_cell_angle_gamma 90.00
_cell_formula_units_Z 4
_cell_length_a 13.6799(10)
_cell_length_b 12.6283(10)
_cell_length_c 15.7681(11)
_cell_measurement_reflns_used 3648
_cell_measurement_temperature 223(2)
_cell_measurement_theta_max 23.39
_cell_measurement_theta_min 2.30
_cell_volume 2469.9(3)
_computing_cell_refinement 'Bruker SMART'
_computing_data_collection 'Bruker SMART'
_computing_data_reduction 'Bruker SAINT'
_computing_molecular_graphics 'Bruker SHELXTL'
_computing_publication_material 'Bruker SHELXTL'
_computing_structure_refinement 'SHELXL-97 (Sheldrick, 1997)'
_computing_structure_solution 'SHELXS-97 (Sheldrick, 1990)'
_diffrn_ambient_temperature 223(2)
_diffrn_measured_fraction_theta_full 0.999
_diffrn_measured_fraction_theta_max 0.999
_diffrn_measurement_device_type 'CCD area detector'
_diffrn_measurement_method 'phi and omega scans'
_diffrn_radiation_monochromator graphite
_diffrn_radiation_source 'fine-focus sealed tube'
_diffrn_radiation_type MoK\a
_diffrn_radiation_wavelength 0.71073
_diffrn_reflns_av_R_equivalents 0.0451
_diffrn_reflns_av_sigmaI/netI 0.0529
_diffrn_reflns_limit_h_max 14
_diffrn_reflns_limit_h_min -17
_diffrn_reflns_limit_k_max 16
_diffrn_reflns_limit_k_min -15
_diffrn_reflns_limit_l_max 20
_diffrn_reflns_limit_l_min -20
_diffrn_reflns_number 17005
_diffrn_reflns_theta_full 27.50
_diffrn_reflns_theta_max 27.50
_diffrn_reflns_theta_min 1.64
_exptl_absorpt_coefficient_mu 0.877
_exptl_absorpt_correction_T_max 0.9332
_exptl_absorpt_correction_T_min 0.6213
_exptl_absorpt_correction_type 'Sadabs, (Sheldrick 2001)'
_exptl_crystal_colour COLOURLESS
_exptl_crystal_density_diffrn 1.410
_exptl_crystal_density_meas ?
_exptl_crystal_density_method 'not measured'
_exptl_crystal_description BLOCK
_exptl_crystal_F_000 1072
_exptl_crystal_size_max 0.60
_exptl_crystal_size_mid 0.20
_exptl_crystal_size_min 0.08
_refine_diff_density_max 1.015
_refine_diff_density_min -0.817
_refine_diff_density_rms 0.090
_refine_ls_extinction_method none
_refine_ls_goodness_of_fit_ref 1.108
_refine_ls_hydrogen_treatment mixed
_refine_ls_matrix_type full
_refine_ls_number_parameters 270
_refine_ls_number_reflns 5682
_refine_ls_number_restraints 36
_refine_ls_restrained_S_all 1.135
_refine_ls_R_factor_all 0.0758
_refine_ls_R_factor_gt 0.0563
_refine_ls_shift/su_max 0.000
_refine_ls_shift/su_mean 0.000
_refine_ls_structure_factor_coef Fsqd
_refine_ls_weighting_details 'calc w=1/[\s^2^(Fo^2^)+(0.0515P)^2^+1.7233P] where P=(Fo^2^+2Fc^2^)/3'
_refine_ls_weighting_scheme calc
_refine_ls_wR_factor_gt 0.1205
_refine_ls_wR_factor_ref 0.1280
_reflns_number_gt 4472
_reflns_number_total 5682
_reflns_threshold_expression >2sigma(I)
_cod_data_source_file om8008475_si_009.cif
_cod_data_source_block 8381
_cod_depositor_comments
;
The following automatic conversions were performed:

'_symmetry_cell_setting' value 'Monoclinic' changed to 'monoclinic'
according to /home/saulius/struct/CIF-dictionaries/cif_core.dic
dictionary named 'cif_core.dic' version 2.4.2 from 2011-04-26.

Automatic conversion script
Id: cif_fix_values 1715 2011-07-08 13:25:40Z adriana 

The following automatic conversions were performed:

'_exptl_crystal_density_meas' value 'Not Measured' was changed to '?'
- the value is perceived as not measured.

Automatic conversion script
Id: cif_fix_values 3008 2015-01-20 13:52:24Z robertas 
;
_cod_original_sg_symbol_H-M P2(1)/c
_cod_database_code 4068446

loop_
_symmetry_equiv_pos_as_xyz
'x, y, z'
'-x, y+1/2, -z+1/2'
'-x, -y, -z'
'x, -y-1/2, z-1/2'

loop_
_atom_site_label
_atom_site_type_symbol
_atom_site_fract_x
_atom_site_fract_y
_atom_site_fract_z
_atom_site_U_iso_or_equiv
_atom_site_adp_type
_atom_site_occupancy
_atom_site_symmetry_multiplicity
_atom_site_calc_flag
_atom_site_refinement_flags
Pd1 Pd 0.41340(3) 0.30235(2) 0.42224(2) 0.03967(12) Uani 1 1 d .
Cl1 Cl 0.52535(11) 0.24364(10) 0.57862(8) 0.0589(3) Uani 1 1 d .
N1 N 0.4449(3) 0.0823(3) 0.3742(2) 0.0409(8) Uani 1 1 d .
N2 N 0.5410(3) 0.1859(3) 0.3334(2) 0.0426(8) Uani 1 1 d .
N3 N 0.3286(3) 0.4175(3) 0.4649(3) 0.0463(8) Uani 1 1 d .
C1 C 0.4706(3) 0.1857(3) 0.3726(3) 0.0396(9) Uani 1 1 d .
C2 C 0.4998(4) 0.0197(3) 0.3363(3) 0.0476(11) Uani 1 1 d .
H2 H 0.4952 -0.0543 0.3294 0.057 Uiso 1 1 calc R
C3 C 0.5602(4) 0.0842(4) 0.3114(3) 0.0482(11) Uani 1 1 d .
H3 H 0.6067 0.0646 0.2841 0.058 Uiso 1 1 calc R
C4 C 0.3716(4) 0.0408(3) 0.4104(3) 0.0464(10) Uani 1 1 d .
H4A H 0.3790 0.0828 0.4651 0.056 Uiso 1 1 calc R
H4B H 0.3927 -0.0320 0.4315 0.056 Uiso 1 1 calc R
C5 C 0.2555(4) 0.0413(4) 0.3414(4) 0.0546(12) Uani 1 1 d .
C6 C 0.1821(5) 0.0156(8) 0.3739(6) 0.129(3) Uani 1 1 d U
H6 H 0.2038 -0.0003 0.4375 0.155 Uiso 1 1 calc R
C7 C 0.0729(7) 0.0128(11) 0.3114(8) 0.188(5) Uani 1 1 d U
H7 H 0.0216 -0.0087 0.3331 0.225 Uiso 1 1 calc R
C8 C 0.0401(6) 0.0401(9) 0.2222(7) 0.152(4) Uani 1 1 d U
H8 H -0.0339 0.0433 0.1826 0.182 Uiso 1 1 calc R
C9 C 0.1124(6) 0.0626(7) 0.1892(5) 0.119(3) Uani 1 1 d .
H9 H 0.0900 0.0788 0.1256 0.142 Uiso 1 1 calc R
C10 C 0.2212(4) 0.0621(6) 0.2494(4) 0.087(2) Uani 1 1 d .
H10 H 0.2722 0.0766 0.2255 0.105 Uiso 1 1 calc R
C11 C 0.5993(4) 0.2789(4) 0.3246(3) 0.0538(12) Uani 1 1 d .
H11A H 0.5702 0.3421 0.3419 0.065 Uiso 1 1 calc R
H11B H 0.5876 0.2867 0.2592 0.065 Uiso 1 1 calc R
C12 C 0.7171(3) 0.2725(3) 0.3845(3) 0.0659(15) Uani 1 1 d G
C13 C 0.7903(4) 0.2885(4) 0.3457(4) 0.110(3) Uani 1 1 d G
H13 H 0.7653 0.3048 0.2818 0.131 Uiso 1 1 calc R
C14 C 0.9003(4) 0.2804(5) 0.4014(6) 0.157(4) Uani 1 1 d GU
H14 H 0.9498 0.2913 0.3752 0.189 Uiso 1 1 calc R
C15 C 0.9372(3) 0.2563(5) 0.4959(5) 0.161(5) Uani 1 1 d GU
H15 H 1.0116 0.2508 0.5335 0.194 Uiso 1 1 calc R
C16 C 0.8640(5) 0.2402(4) 0.5346(3) 0.142(4) Uani 1 1 d GU
H16 H 0.8890 0.2239 0.5985 0.171 Uiso 1 1 calc R
C17 C 0.7540(4) 0.2483(4) 0.4789(3) 0.092(2) Uani 1 1 d G
H17 H 0.7045 0.2375 0.5052 0.111 Uiso 1 1 calc R
C18 C 0.3236(3) 0.3637(3) 0.2957(3) 0.0429(10) Uani 1 1 d .
C19 C 0.3052(4) 0.3257(4) 0.2073(4) 0.0593(13) Uani 1 1 d .
H19 H 0.3405 0.2639 0.2018 0.071 Uiso 1 1 calc R
C20 C 0.2351(4) 0.3783(4) 0.1269(4) 0.0662(14) Uani 1 1 d .
H20 H 0.2232 0.3514 0.0678 0.079 Uiso 1 1 calc R
C21 C 0.1835(4) 0.4685(4) 0.1331(4) 0.0671(15) Uani 1 1 d .
H21 H 0.1356 0.5028 0.0785 0.081 Uiso 1 1 calc R
C22 C 0.2020(4) 0.5092(4) 0.2200(4) 0.0582(13) Uani 1 1 d .
H22 H 0.1673 0.5718 0.2245 0.070 Uiso 1 1 calc R
C23 C 0.2716(3) 0.4576(3) 0.3005(3) 0.0465(10) Uani 1 1 d .
C24 C 0.2988(4) 0.5039(4) 0.3956(3) 0.0528(12) Uani 1 1 d .
H24A H 0.3590 0.5537 0.4120 0.063 Uiso 1 1 calc R
H24B H 0.2365 0.5425 0.3953 0.063 Uiso 1 1 calc R
C25 C 0.2298(4) 0.3635(5) 0.4581(4) 0.0722(16) Uani 1 1 d .
H25A H 0.1876 0.4118 0.4771 0.108 Uiso 1 1 calc R
H25B H 0.2492 0.3019 0.4987 0.108 Uiso 1 1 calc R
H25C H 0.1876 0.3414 0.3940 0.108 Uiso 1 1 calc R
C26 C 0.3846(5) 0.4613(4) 0.5612(4) 0.0690(15) Uani 1 1 d .
H26A H 0.3350 0.5054 0.5750 0.103 Uiso 1 1 calc R
H26B H 0.4458 0.5035 0.5655 0.103 Uiso 1 1 calc R
H26C H 0.4095 0.4036 0.6059 0.103 Uiso 1 1 calc R

loop_
_atom_site_aniso_label
_atom_site_aniso_U_11
_atom_site_aniso_U_22
_atom_site_aniso_U_33
_atom_site_aniso_U_23
_atom_site_aniso_U_13
_atom_site_aniso_U_12
Pd1 0.0465(2) 0.03201(18) 0.03993(19) -0.00202(13) 0.01770(14) 0.00347(14)
Cl1 0.0847(9) 0.0459(6) 0.0385(6) 0.0006(5) 0.0184(6) 0.0045(6)
N1 0.0423(18) 0.0350(18) 0.0381(19) -0.0025(15) 0.0098(15) 0.0049(15)
N2 0.049(2) 0.0362(19) 0.0380(19) -0.0016(15) 0.0140(16) 0.0028(16)
N3 0.046(2) 0.045(2) 0.053(2) -0.0024(17) 0.0263(17) 0.0005(17)
C1 0.045(2) 0.033(2) 0.034(2) 0.0005(16) 0.0096(17) 0.0059(18)
C2 0.053(3) 0.033(2) 0.045(2) -0.0052(19) 0.009(2) 0.006(2)
C3 0.051(3) 0.043(2) 0.044(2) -0.010(2) 0.014(2) 0.007(2)
C4 0.054(2) 0.035(2) 0.049(3) 0.0002(19) 0.021(2) -0.002(2)
C5 0.045(3) 0.054(3) 0.063(3) 0.003(2) 0.021(2) 0.006(2)
C6 0.064(4) 0.221(10) 0.107(6) 0.033(6) 0.042(4) 0.000(5)
C7 0.075(5) 0.315(13) 0.188(10) 0.080(10) 0.069(6) 0.008(7)
C8 0.044(4) 0.238(11) 0.153(8) 0.062(8) 0.022(5) 0.001(5)
C9 0.069(4) 0.154(8) 0.097(5) 0.042(5) -0.001(4) -0.002(5)
C10 0.052(3) 0.120(6) 0.075(4) 0.017(4) 0.012(3) -0.004(3)
C11 0.075(3) 0.039(2) 0.056(3) 0.000(2) 0.035(3) 0.000(2)
C12 0.063(3) 0.041(3) 0.092(4) -0.019(3) 0.031(3) -0.008(2)
C13 0.093(5) 0.076(5) 0.186(9) -0.040(5) 0.084(6) -0.031(4)
C14 0.086(6) 0.131(8) 0.267(13) -0.048(8) 0.086(7) -0.044(5)
C15 0.076(5) 0.123(7) 0.233(12) -0.050(8) 0.013(7) -0.024(5)
C16 0.109(6) 0.092(6) 0.155(8) -0.024(6) -0.014(6) -0.007(5)
C17 0.073(4) 0.068(4) 0.100(5) -0.017(4) 0.001(4) -0.001(3)
C18 0.041(2) 0.040(2) 0.045(2) 0.0081(19) 0.0153(19) 0.0047(18)
C19 0.074(3) 0.042(3) 0.054(3) 0.001(2) 0.019(3) 0.013(2)
C20 0.074(3) 0.064(3) 0.050(3) 0.006(2) 0.016(3) 0.013(3)
C21 0.060(3) 0.070(4) 0.069(4) 0.024(3) 0.025(3) 0.021(3)
C22 0.053(3) 0.052(3) 0.078(4) 0.014(3) 0.035(3) 0.016(2)
C23 0.040(2) 0.040(2) 0.066(3) 0.007(2) 0.029(2) 0.0056(19)
C24 0.050(3) 0.040(2) 0.079(3) 0.004(2) 0.038(2) 0.009(2)
C25 0.071(3) 0.072(4) 0.095(4) 0.005(3) 0.056(3) -0.012(3)
C26 0.079(4) 0.064(3) 0.069(4) -0.023(3) 0.036(3) 0.006(3)

loop_
_atom_type_symbol
_atom_type_description
_atom_type_scat_dispersion_real
_atom_type_scat_dispersion_imag
_atom_type_scat_source
C C 0.0033 0.0016 'International Tables Vol C Tables 4.2.6.8 and 6.1.1.4'
H H 0.0000 0.0000 'International Tables Vol C Tables 4.2.6.8 and 6.1.1.4'
N N 0.0061 0.0033 'International Tables Vol C Tables 4.2.6.8 and 6.1.1.4'
Pd Pd -0.9988 1.0072 'International Tables Vol C Tables 4.2.6.8 and 6.1.1.4'
Cl Cl 0.1484 0.1585 'International Tables Vol C Tables 4.2.6.8 and 6.1.1.4'

loop_
_geom_angle_atom_site_label_1
_geom_angle_atom_site_label_2
_geom_angle_atom_site_label_3
_geom_angle
C1 Pd1 C18 94.16(17)
C1 Pd1 N3 171.44(15)
C18 Pd1 N3 82.22(16)
C1 Pd1 Cl1 89.37(12)
C18 Pd1 Cl1 175.22(13)
N3 Pd1 Cl1 94.71(10)
C1 N1 C2 110.4(4)
C1 N1 C4 125.8(4)
C2 N1 C4 123.8(4)
C1 N2 C3 111.2(4)
C1 N2 C11 124.8(4)
C3 N2 C11 123.7(4)
C24 N3 C25 109.2(4)
C24 N3 C26 110.0(4)
C25 N3 C26 107.9(4)
C24 N3 Pd1 106.7(2)
C25 N3 Pd1 105.4(3)
C26 N3 Pd1 117.3(3)
N2 C1 N1 104.6(3)
N2 C1 Pd1 131.3(3)
N1 C1 Pd1 124.1(3)
C3 C2 N1 107.1(4)
C2 C3 N2 106.7(4)
N1 C4 C5 114.3(4)
C6 C5 C10 118.7(5)
C6 C5 C4 117.1(5)
C10 C5 C4 124.2(5)
C5 C6 C7 119.0(8)
C8 C7 C6 121.4(8)
C9 C8 C7 119.7(7)
C8 C9 C10 119.5(7)
C5 C10 C9 121.5(6)
N2 C11 C12 112.6(4)
C13 C12 C17 120.0
C13 C12 C11 120.1(4)
C17 C12 C11 119.9(4)
C14 C13 C12 120.0
C15 C14 C13 120.0
C14 C15 C16 120.0
C17 C16 C15 120.0
C16 C17 C12 120.0
C19 C18 C23 117.7(4)
C19 C18 Pd1 129.7(3)
C23 C18 Pd1 112.6(3)
C18 C19 C20 120.7(5)
C21 C20 C19 120.7(5)
C20 C21 C22 119.8(5)
C21 C22 C23 120.0(5)
C22 C23 C18 121.1(4)
C22 C23 C24 121.0(4)
C18 C23 C24 117.8(4)
N3 C24 C23 109.0(4)

loop_
_geom_bond_atom_site_label_1
_geom_bond_atom_site_label_2
_geom_bond_distance
Pd1 C1 1.978(4)
Pd1 C18 2.006(4)
Pd1 N3 2.138(3)
Pd1 Cl1 2.4064(12)
N1 C1 1.356(5)
N1 C2 1.387(5)
N1 C4 1.445(5)
N2 C1 1.346(5)
N2 C3 1.383(5)
N2 C11 1.459(6)
N3 C24 1.476(6)
N3 C25 1.476(6)
N3 C26 1.489(6)
C2 C3 1.332(6)
C4 C5 1.500(6)
C5 C6 1.345(8)
C5 C10 1.350(7)
C6 C7 1.402(11)
C7 C8 1.330(12)
C8 C9 1.327(11)
C9 C10 1.388(8)
C11 C12 1.487(6)
C12 C13 1.3900
C12 C17 1.3900
C13 C14 1.3900
C14 C15 1.3900
C15 C16 1.3900
C16 C17 1.3900
C18 C19 1.393(6)
C18 C23 1.401(6)
C19 C20 1.394(7)
C20 C21 1.365(7)
C21 C22 1.383(7)
C22 C23 1.388(7)
C23 C24 1.503(7)
